data_4301656
loop_
_publ_author_name
'Chengbao Ni'
'James C. Fettinger'
'Gary J. Long'
'Philip P. Power'

_publ_contact_author_address
;
Department of Chemistry
University of California, Davis
1 Shields Ave
Davis, CA 95616
;
_publ_contact_author_email pppower@ucdavis.edu
_publ_contact_author_name 'Power, Philip P.'
_publ_section_title
;
Spin-State Crossover with Structural Changes in a Cobalt(II) Organometallic
Species: Low-Coordinate, First Row, Heteroleptic Amido Transition Metal
Aryls. Synthesis and Characterization of Ar'MN(H)Ar# (M = Mn, Fe, Co)
(Ar' = C6H3-2,6-(C6H3-2,6-iPr2)2, Ar#= C6H3-2,6-(C6H2-2,4,6-Me3)2)
;
_journal_name_full 'Inorganic Chemistry'
_journal_page_first 2443
_journal_page_last 2448
_journal_paper_doi 10.1021/ic801660a
_journal_volume 48
_journal_year 2009
_chemical_formula_moiety 'C54 H63 Fe N'
_chemical_formula_sum 'C54 H63 Fe N'
_chemical_formula_weight 781.90
_chemical_name_systematic
; 
 ? 
;
_space_group_IT_number 14
_symmetry_cell_setting monoclinic
_symmetry_space_group_name_Hall '-P 2ybc'
_symmetry_space_group_name_H-M 'P 1 21/c 1'
_atom_sites_solution_hydrogens geom
_atom_sites_solution_primary direct
_atom_sites_solution_secondary difmap
_audit_creation_method SHELXL-97
_cell_angle_alpha 90.00
_cell_angle_beta 99.6050(10)
_cell_angle_gamma 90.00
_cell_formula_units_Z 4
_cell_length_a 19.6531(13)
_cell_length_b 11.4831(7)
_cell_length_c 19.8523(13)
_cell_measurement_temperature 90(2)
_cell_volume 4417.4(5)
_computing_cell_refinement 'SAINT (7.46A) (Bruker, 2006)'
_computing_data_collection 'SMART1000 (Bruker, 2007)'
_computing_data_reduction 'SAINT (7.46A) (Bruker, 2006)'
_computing_molecular_graphics 'SHELXTL 5.1, XP (Sheldrick, 1994)'
_computing_publication_material SHELXL97
_computing_structure_refinement 'SHELXL-97 (Sheldrick, 2008)'
_computing_structure_solution 'SHELXS-97 (Sheldrick, 2008)'
_diffrn_ambient_temperature 90(2)
_diffrn_measured_fraction_theta_full 0.999
_diffrn_measured_fraction_theta_max 0.999
_diffrn_measurement_device_type 'Bruker SMART1000 CCD'
_diffrn_measurement_method '\w and \f'
_diffrn_radiation_monochromator graphite
_diffrn_radiation_source 'fine-focus sealed tube'
_diffrn_radiation_type MoK\a
_diffrn_radiation_wavelength 0.71073
_diffrn_reflns_av_R_equivalents 0.0211
_diffrn_reflns_av_sigmaI/netI 0.0158
_diffrn_reflns_limit_h_max 25
_diffrn_reflns_limit_h_min -25
_diffrn_reflns_limit_k_max 14
_diffrn_reflns_limit_k_min -14
_diffrn_reflns_limit_l_max 25
_diffrn_reflns_limit_l_min -25
_diffrn_reflns_number 48003
_diffrn_reflns_theta_full 27.55
_diffrn_reflns_theta_max 27.55
_diffrn_reflns_theta_min 1.05
_exptl_absorpt_coefficient_mu 0.378
_exptl_absorpt_correction_type multi-scan
_exptl_absorpt_process_details 'SADABS 2007/3 (Sheldrick, 2007)'
_exptl_crystal_colour Red
_exptl_crystal_density_diffrn 1.176
_exptl_crystal_density_meas 0
_exptl_crystal_density_method 'not measured'
_exptl_crystal_description Block
_exptl_crystal_F_000 1680
_exptl_crystal_size_max 0.31
_exptl_crystal_size_mid 0.20
_exptl_crystal_size_min 0.13
_refine_diff_density_max 0.425
_refine_diff_density_min -0.358
_refine_diff_density_rms 0.048
_refine_ls_extinction_method none
_refine_ls_goodness_of_fit_ref 1.015
_refine_ls_hydrogen_treatment mixed
_refine_ls_matrix_type full
_refine_ls_number_parameters 523
_refine_ls_number_reflns 10178
_refine_ls_number_restraints 0
_refine_ls_restrained_S_all 1.015
_refine_ls_R_factor_all 0.0412
_refine_ls_R_factor_gt 0.0338
_refine_ls_shift/su_max 0.001
_refine_ls_shift/su_mean 0.000
_refine_ls_structure_factor_coef Fsqd
_refine_ls_weighting_details 'calc w=1/[\s^2^(Fo^2^)+(0.0533P)^2^+2.1640P] where P=(Fo^2^+2Fc^2^)/3'
_refine_ls_weighting_scheme calc
_refine_ls_wR_factor_gt 0.0919
_refine_ls_wR_factor_ref 0.0988
_reflns_number_gt 8870
_reflns_number_total 10178
_reflns_threshold_expression >2sigma(I)
_cod_data_source_file ic801660a_si_001_2.cif
_cod_data_source_block p21c
_cod_depositor_comments
;
The following automatic conversions were performed:
'_symmetry_cell_setting' value 'Monoclinic' changed to 'monoclinic'
according to '/home/saulius/struct/CIF-dictionaries/cif_core.dic'
dictionary named 'cif_core.dic' version 2.4.1 from 2010-06-29.

Automatic conversion script
Id: cif_fix_enum 1527 2010-12-29 10:47:43Z saulius 
;
_cod_original_sg_symbol_H-M 'P 21/c'
_cod_database_code 4301656

loop_
_symmetry_equiv_pos_as_xyz
'x, y, z'
'-x, y+1/2, -z+1/2'
'-x, -y, -z'
'x, -y-1/2, z-1/2'

loop_
_atom_site_label
_atom_site_type_symbol
_atom_site_fract_x
_atom_site_fract_y
_atom_site_fract_z
_atom_site_U_iso_or_equiv
_atom_site_adp_type
_atom_site_occupancy
_atom_site_symmetry_multiplicity
_atom_site_calc_flag
_atom_site_refinement_flags
_atom_site_disorder_assembly
_atom_site_disorder_group
Fe1 Fe 0.272833(9) 0.411819(16) 0.237029(9) 0.01941(6) Uani 1 1 d . . .
N1 N 0.23647(6) 0.51854(10) 0.16465(6) 0.0229(2) Uani 1 1 d . . .
H1 H 0.2097(10) 0.5757(16) 0.1706(10) 0.032(5) Uiso 1 1 d . . .
C1 C 0.28058(6) 0.41181(10) 0.34107(6) 0.0162(2) Uani 1 1 d . . .
C2 C 0.34013(6) 0.43438(11) 0.39009(6) 0.0182(2) Uani 1 1 d . . .
C3 C 0.33593(7) 0.44157(12) 0.45969(7) 0.0218(3) Uani 1 1 d . . .
H3A H 0.3763 0.4579 0.4918 0.026 Uiso 1 1 calc R . .
C4 C 0.27371(7) 0.42514(12) 0.48246(7) 0.0233(3) Uani 1 1 d . . .
H4A H 0.2720 0.4258 0.5300 0.028 Uiso 1 1 calc R . .
C5 C 0.21404(7) 0.40773(11) 0.43547(7) 0.0212(3) Uani 1 1 d . . .
H5A H 0.1709 0.3994 0.4506 0.025 Uiso 1 1 calc R . .
C6 C 0.21729(6) 0.40239(10) 0.36585(6) 0.0173(2) Uani 1 1 d . . .
C7 C 0.40943(6) 0.46144(11) 0.37089(6) 0.0183(2) Uani 1 1 d . . .
C8 C 0.46622(7) 0.38657(12) 0.39108(7) 0.0215(3) Uani 1 1 d . . .
C9 C 0.53129(7) 0.41934(12) 0.37810(8) 0.0262(3) Uani 1 1 d . . .
H9A H 0.5695 0.3690 0.3913 0.031 Uiso 1 1 calc R . .
C10 C 0.54096(7) 0.52384(13) 0.34642(8) 0.0285(3) Uani 1 1 d . . .
H10A H 0.5857 0.5456 0.3387 0.034 Uiso 1 1 calc R . .
C11 C 0.48512(7) 0.59673(12) 0.32597(7) 0.0256(3) Uani 1 1 d . . .
H11A H 0.4920 0.6680 0.3038 0.031 Uiso 1 1 calc R . .
C12 C 0.41904(7) 0.56773(11) 0.33732(7) 0.0203(2) Uani 1 1 d . . .
C13 C 0.46019(7) 0.27142(12) 0.42818(7) 0.0248(3) Uani 1 1 d . . .
H13A H 0.4104 0.2483 0.4209 0.030 Uiso 1 1 calc R . .
C14 C 0.48517(10) 0.28433(16) 0.50498(8) 0.0412(4) Uani 1 1 d . . .
H14A H 0.4552 0.3391 0.5240 0.062 Uiso 1 1 calc R . .
H14B H 0.5326 0.3138 0.5130 0.062 Uiso 1 1 calc R . .
H14C H 0.4837 0.2084 0.5272 0.062 Uiso 1 1 calc R . .
C15 C 0.50153(8) 0.17190(13) 0.40230(8) 0.0331(3) Uani 1 1 d . . .
H15A H 0.4926 0.1708 0.3522 0.050 Uiso 1 1 calc R . .
H15B H 0.4874 0.0974 0.4197 0.050 Uiso 1 1 calc R . .
H15C H 0.5509 0.1842 0.4184 0.050 Uiso 1 1 calc R . .
C16 C 0.35962(7) 0.65326(11) 0.31628(7) 0.0222(3) Uani 1 1 d . . .
H16A H 0.3168 0.6057 0.3033 0.027 Uiso 1 1 calc R . .
C17 C 0.34793(8) 0.73141(14) 0.37533(8) 0.0333(3) Uani 1 1 d . . .
H17A H 0.3076 0.7811 0.3607 0.050 Uiso 1 1 calc R . .
H17B H 0.3887 0.7802 0.3893 0.050 Uiso 1 1 calc R . .
H17C H 0.3399 0.6831 0.4139 0.050 Uiso 1 1 calc R . .
C18 C 0.36738(9) 0.72787(14) 0.25439(8) 0.0344(3) Uani 1 1 d . . .
H18A H 0.3247 0.7718 0.2397 0.052 Uiso 1 1 calc R . .
H18B H 0.3765 0.6775 0.2170 0.052 Uiso 1 1 calc R . .
H18C H 0.4059 0.7822 0.2667 0.052 Uiso 1 1 calc R . .
C19 C 0.15179(6) 0.39624(11) 0.31435(6) 0.0190(2) Uani 1 1 d . . .
C20 C 0.12190(6) 0.28758(12) 0.29295(7) 0.0225(3) Uani 1 1 d . . .
C21 C 0.06446(7) 0.28621(14) 0.24113(8) 0.0303(3) Uani 1 1 d . . .
H21A H 0.0440 0.2139 0.2259 0.036 Uiso 1 1 calc R . .
C22 C 0.03678(8) 0.38885(16) 0.21154(8) 0.0351(3) Uani 1 1 d . . .
H22A H -0.0016 0.3862 0.1755 0.042 Uiso 1 1 calc R . .
C23 C 0.06482(7) 0.49501(14) 0.23422(8) 0.0314(3) Uani 1 1 d . . .
H23A H 0.0449 0.5648 0.2141 0.038 Uiso 1 1 calc R . .
C24 C 0.12213(7) 0.50111(12) 0.28644(7) 0.0236(3) Uani 1 1 d . . .
C25 C 0.15003(7) 0.17529(12) 0.32768(8) 0.0296(3) Uani 1 1 d . . .
H25A H 0.2012 0.1839 0.3407 0.035 Uiso 1 1 calc R . .
C26 C 0.13598(9) 0.06639(14) 0.28351(11) 0.0454(5) Uani 1 1 d . . .
H26A H 0.1470 0.0820 0.2380 0.068 Uiso 1 1 calc R . .
H26B H 0.0872 0.0451 0.2794 0.068 Uiso 1 1 calc R . .
H26C H 0.1647 0.0022 0.3047 0.068 Uiso 1 1 calc R . .
C27 C 0.12014(9) 0.15442(14) 0.39326(9) 0.0388(4) Uani 1 1 d . . .
H27A H 0.1292 0.2225 0.4232 0.058 Uiso 1 1 calc R . .
H27B H 0.1419 0.0856 0.4169 0.058 Uiso 1 1 calc R . .
H27C H 0.0702 0.1418 0.3816 0.058 Uiso 1 1 calc R . .
C28 C 0.14906(7) 0.61908(12) 0.31524(8) 0.0288(3) Uani 1 1 d . . .
H28A H 0.1995 0.6104 0.3330 0.035 Uiso 1 1 calc R . .
C29 C 0.14037(10) 0.71869(14) 0.26338(10) 0.0442(4) Uani 1 1 d . . .
H29A H 0.1595 0.6954 0.2229 0.066 Uiso 1 1 calc R . .
H29B H 0.1649 0.7877 0.2839 0.066 Uiso 1 1 calc R . .
H29C H 0.0912 0.7368 0.2502 0.066 Uiso 1 1 calc R . .
C30 C 0.11345(8) 0.65307(13) 0.37560(8) 0.0311(3) Uani 1 1 d . . .
H30A H 0.1230 0.5938 0.4114 0.047 Uiso 1 1 calc R . .
H30B H 0.0635 0.6586 0.3601 0.047 Uiso 1 1 calc R . .
H30C H 0.1311 0.7285 0.3938 0.047 Uiso 1 1 calc R . .
C31 C 0.25236(6) 0.51895(11) 0.09968(6) 0.0201(2) Uani 1 1 d . . .
C32 C 0.29321(7) 0.42607(11) 0.08136(7) 0.0219(3) Uani 1 1 d . . .
C33 C 0.31366(8) 0.42260(12) 0.01789(8) 0.0295(3) Uani 1 1 d . . .
H33A H 0.3413 0.3599 0.0067 0.035 Uiso 1 1 calc R . .
C34 C 0.29386(9) 0.51076(14) -0.02946(8) 0.0338(3) Uani 1 1 d . . .
H34A H 0.3090 0.5101 -0.0725 0.041 Uiso 1 1 calc R . .
C35 C 0.25167(8) 0.59984(12) -0.01292(7) 0.0278(3) Uani 1 1 d . . .
H35A H 0.2374 0.6590 -0.0457 0.033 Uiso 1 1 calc R . .
C36 C 0.22978(7) 0.60516(11) 0.05000(7) 0.0215(3) Uani 1 1 d . . .
C37 C 0.30971(7) 0.33310(11) 0.13383(6) 0.0208(2) Uani 1 1 d . . .
C38 C 0.37240(7) 0.33346(11) 0.18039(7) 0.0212(3) Uani 1 1 d . . .
C39 C 0.38216(7) 0.25142(11) 0.23342(7) 0.0226(3) Uani 1 1 d . . .
H39A H 0.4236 0.2534 0.2658 0.027 Uiso 1 1 calc R . .
C40 C 0.33269(8) 0.16699(12) 0.24004(7) 0.0251(3) Uani 1 1 d . . .
C41 C 0.27149(7) 0.16810(12) 0.19344(7) 0.0256(3) Uani 1 1 d . . .
H41A H 0.2376 0.1107 0.1973 0.031 Uiso 1 1 calc R . .
C42 C 0.25796(7) 0.25027(11) 0.14125(7) 0.0231(3) Uani 1 1 d . . .
C43 C 0.42915(7) 0.41800(12) 0.17276(8) 0.0265(3) Uani 1 1 d . . .
H43A H 0.4597 0.4271 0.2168 0.040 Uiso 1 1 calc R . .
H43B H 0.4090 0.4936 0.1578 0.040 Uiso 1 1 calc R . .
H43C H 0.4557 0.3883 0.1388 0.040 Uiso 1 1 calc R . .
C44 C 0.34387(9) 0.07868(14) 0.29684(8) 0.0362(4) Uani 1 1 d . . .
H44A H 0.3068 0.0207 0.2895 0.054 Uiso 1 1 calc R . .
H44B H 0.3438 0.1179 0.3407 0.054 Uiso 1 1 calc R . .
H44C H 0.3884 0.0399 0.2974 0.054 Uiso 1 1 calc R . .
C45 C 0.18914(8) 0.25243(13) 0.09473(8) 0.0295(3) Uani 1 1 d . . .
H45A H 0.1639 0.1805 0.1006 0.044 Uiso 1 1 calc R . .
H45B H 0.1963 0.2587 0.0472 0.044 Uiso 1 1 calc R . .
H45C H 0.1624 0.3195 0.1061 0.044 Uiso 1 1 calc R . .
C46 C 0.18271(7) 0.70058(11) 0.06517(6) 0.0212(2) Uani 1 1 d . . .
C47 C 0.11172(7) 0.67946(13) 0.06040(8) 0.0286(3) Uani 1 1 d . . .
C48 C 0.06828(7) 0.77013(14) 0.07244(8) 0.0318(3) Uani 1 1 d . . .
H48A H 0.0202 0.7556 0.0685 0.038 Uiso 1 1 calc R . .
C49 C 0.09304(8) 0.88085(13) 0.08997(8) 0.0291(3) Uani 1 1 d . . .
C50 C 0.16359(7) 0.89990(12) 0.09549(7) 0.0255(3) Uani 1 1 d . . .
H50A H 0.1815 0.9752 0.1078 0.031 Uiso 1 1 calc R . .
C51 C 0.20882(7) 0.81170(11) 0.08341(7) 0.0215(3) Uani 1 1 d . . .
C52 C 0.08220(9) 0.55970(16) 0.04298(11) 0.0458(4) Uani 1 1 d . . .
H52A H 0.0324 0.5608 0.0431 0.069 Uiso 1 1 calc R . .
H52B H 0.1042 0.5035 0.0770 0.069 Uiso 1 1 calc R . .
H52C H 0.0909 0.5370 -0.0024 0.069 Uiso 1 1 calc R . .
C53 C 0.04401(9) 0.97650(16) 0.10324(10) 0.0415(4) Uani 1 1 d . . .
H53A H 0.0072 0.9844 0.0636 0.062 Uiso 1 1 calc R . .
H53B H 0.0693 1.0502 0.1110 0.062 Uiso 1 1 calc R . .
H53C H 0.0238 0.9569 0.1437 0.062 Uiso 1 1 calc R . .
C54 C 0.28505(7) 0.83562(12) 0.08926(8) 0.0272(3) Uani 1 1 d . . .
H54A H 0.2970 0.9052 0.1173 0.041 Uiso 1 1 calc R . .
H54B H 0.2964 0.8483 0.0436 0.041 Uiso 1 1 calc R . .
H54C H 0.3112 0.7688 0.1107 0.041 Uiso 1 1 calc R . .

loop_
_atom_site_aniso_label
_atom_site_aniso_U_11
_atom_site_aniso_U_22
_atom_site_aniso_U_33
_atom_site_aniso_U_23
_atom_site_aniso_U_13
_atom_site_aniso_U_12
Fe1 0.02327(10) 0.01933(10) 0.01674(10) -0.00203(6) 0.00658(7) 0.00016(7)
N1 0.0272(6) 0.0230(6) 0.0196(5) -0.0026(4) 0.0072(4) 0.0054(5)
C1 0.0175(6) 0.0129(5) 0.0191(6) -0.0011(4) 0.0057(4) -0.0001(4)
C2 0.0175(6) 0.0165(5) 0.0219(6) -0.0006(4) 0.0068(5) -0.0002(4)
C3 0.0211(6) 0.0240(6) 0.0203(6) -0.0015(5) 0.0031(5) -0.0034(5)
C4 0.0278(7) 0.0256(6) 0.0180(6) -0.0011(5) 0.0081(5) -0.0035(5)
C5 0.0207(6) 0.0220(6) 0.0232(6) -0.0001(5) 0.0103(5) -0.0018(5)
C6 0.0174(6) 0.0141(5) 0.0211(6) -0.0012(4) 0.0050(5) -0.0011(4)
C7 0.0173(6) 0.0199(6) 0.0184(6) -0.0028(5) 0.0046(4) -0.0022(4)
C8 0.0197(6) 0.0238(6) 0.0214(6) -0.0015(5) 0.0044(5) -0.0004(5)
C9 0.0176(6) 0.0293(7) 0.0320(7) -0.0004(5) 0.0053(5) 0.0018(5)
C10 0.0187(6) 0.0318(7) 0.0370(8) -0.0010(6) 0.0105(5) -0.0044(5)
C11 0.0249(7) 0.0230(6) 0.0309(7) -0.0002(5) 0.0101(5) -0.0050(5)
C12 0.0199(6) 0.0206(6) 0.0215(6) -0.0019(5) 0.0063(5) -0.0014(5)
C13 0.0227(6) 0.0241(6) 0.0276(7) 0.0033(5) 0.0043(5) 0.0020(5)
C14 0.0497(10) 0.0436(9) 0.0286(8) 0.0055(7) 0.0020(7) 0.0101(8)
C15 0.0312(7) 0.0277(7) 0.0407(8) 0.0055(6) 0.0073(6) 0.0083(6)
C16 0.0226(6) 0.0183(6) 0.0265(6) 0.0005(5) 0.0061(5) -0.0008(5)
C17 0.0384(8) 0.0310(8) 0.0311(8) -0.0035(6) 0.0073(6) 0.0111(6)
C18 0.0407(8) 0.0301(8) 0.0351(8) 0.0098(6) 0.0143(7) 0.0074(6)
C19 0.0162(6) 0.0225(6) 0.0196(6) -0.0018(5) 0.0071(5) -0.0009(4)
C20 0.0184(6) 0.0242(6) 0.0265(6) -0.0050(5) 0.0085(5) -0.0019(5)
C21 0.0211(6) 0.0361(8) 0.0337(8) -0.0109(6) 0.0049(6) -0.0049(6)
C22 0.0218(7) 0.0516(10) 0.0301(8) -0.0019(7) -0.0013(6) 0.0008(6)
C23 0.0230(7) 0.0384(8) 0.0328(8) 0.0080(6) 0.0046(6) 0.0060(6)
C24 0.0189(6) 0.0255(6) 0.0283(7) 0.0026(5) 0.0091(5) 0.0011(5)
C25 0.0207(6) 0.0195(6) 0.0490(9) -0.0038(6) 0.0078(6) -0.0029(5)
C26 0.0346(8) 0.0257(8) 0.0806(14) -0.0179(8) 0.0228(9) -0.0086(6)
C27 0.0445(9) 0.0277(8) 0.0437(9) 0.0083(7) 0.0060(7) -0.0061(7)
C28 0.0205(6) 0.0197(6) 0.0477(9) 0.0032(6) 0.0103(6) 0.0018(5)
C29 0.0582(11) 0.0235(7) 0.0606(11) 0.0084(7) 0.0376(9) 0.0107(7)
C30 0.0313(7) 0.0264(7) 0.0348(8) -0.0024(6) 0.0033(6) -0.0009(6)
C31 0.0219(6) 0.0186(6) 0.0205(6) -0.0031(5) 0.0062(5) -0.0008(5)
C32 0.0264(6) 0.0182(6) 0.0226(6) -0.0003(5) 0.0082(5) 0.0015(5)
C33 0.0397(8) 0.0236(7) 0.0292(7) 0.0007(5) 0.0176(6) 0.0086(6)
C34 0.0483(9) 0.0314(8) 0.0267(7) 0.0042(6) 0.0210(6) 0.0096(7)
C35 0.0359(8) 0.0244(7) 0.0254(7) 0.0060(5) 0.0117(6) 0.0050(6)
C36 0.0231(6) 0.0180(6) 0.0245(6) -0.0021(5) 0.0067(5) 0.0002(5)
C37 0.0282(6) 0.0156(6) 0.0211(6) -0.0024(5) 0.0112(5) 0.0025(5)
C38 0.0262(6) 0.0158(6) 0.0243(6) -0.0020(5) 0.0119(5) 0.0028(5)
C39 0.0258(6) 0.0201(6) 0.0234(6) -0.0015(5) 0.0090(5) 0.0034(5)
C40 0.0356(7) 0.0189(6) 0.0232(6) -0.0011(5) 0.0121(5) 0.0006(5)
C41 0.0335(7) 0.0205(6) 0.0253(7) -0.0031(5) 0.0118(5) -0.0055(5)
C42 0.0291(7) 0.0187(6) 0.0231(6) -0.0058(5) 0.0087(5) -0.0007(5)
C43 0.0260(7) 0.0235(7) 0.0322(7) 0.0006(5) 0.0117(6) -0.0011(5)
C44 0.0467(9) 0.0310(8) 0.0311(8) 0.0088(6) 0.0064(7) -0.0071(7)
C45 0.0330(7) 0.0256(7) 0.0297(7) -0.0049(6) 0.0051(6) -0.0041(6)
C46 0.0222(6) 0.0213(6) 0.0206(6) -0.0007(5) 0.0048(5) 0.0019(5)
C47 0.0236(6) 0.0298(7) 0.0322(7) -0.0081(6) 0.0039(5) -0.0013(5)
C48 0.0193(6) 0.0393(8) 0.0368(8) -0.0068(6) 0.0048(6) 0.0014(6)
C49 0.0279(7) 0.0306(7) 0.0293(7) -0.0011(6) 0.0062(6) 0.0091(6)
C50 0.0286(7) 0.0197(6) 0.0279(7) -0.0006(5) 0.0041(5) 0.0034(5)
C51 0.0224(6) 0.0200(6) 0.0219(6) 0.0032(5) 0.0031(5) 0.0021(5)
C52 0.0290(8) 0.0405(9) 0.0684(12) -0.0237(9) 0.0101(8) -0.0108(7)
C53 0.0363(8) 0.0394(9) 0.0501(10) -0.0044(8) 0.0113(7) 0.0159(7)
C54 0.0237(6) 0.0212(6) 0.0367(8) 0.0031(6) 0.0048(5) -0.0001(5)

loop_
_atom_type_symbol
_atom_type_description
_atom_type_scat_dispersion_real
_atom_type_scat_dispersion_imag
_atom_type_scat_source
C C 0.0033 0.0016 'International Tables Vol C Tables 4.2.6.8 and 6.1.1.4'
H H 0.0000 0.0000 'International Tables Vol C Tables 4.2.6.8 and 6.1.1.4'
N N 0.0061 0.0033 'International Tables Vol C Tables 4.2.6.8 and 6.1.1.4'
Fe Fe 0.3463 0.8444 'International Tables Vol C Tables 4.2.6.8 and 6.1.1.4'

loop_
_geom_angle_atom_site_label_1
_geom_angle_atom_site_label_2
_geom_angle_atom_site_label_3
_geom_angle
_geom_angle_site_symmetry_1
_geom_angle_site_symmetry_3
_geom_angle_publ_flag
N1 Fe1 C1 134.97(5) . . ?
N1 Fe1 C37 74.76(5) . . ?
C1 Fe1 C37 149.25(5) . . ?
C31 N1 Fe1 125.82(9) . . ?
C31 N1 H1 111.4(12) . . ?
Fe1 N1 H1 122.7(12) . . ?
C2 C1 C6 116.64(11) . . ?
C2 C1 Fe1 127.44(9) . . ?
C6 C1 Fe1 115.41(9) . . ?
C3 C2 C1 120.74(11) . . ?
C3 C2 C7 116.24(11) . . ?
C1 C2 C7 122.84(11) . . ?
C4 C3 C2 120.96(12) . . ?
C4 C3 H3A 119.5 . . ?
C2 C3 H3A 119.5 . . ?
C3 C4 C5 119.59(12) . . ?
C3 C4 H4A 120.2 . . ?
C5 C4 H4A 120.2 . . ?
C4 C5 C6 119.97(12) . . ?
C4 C5 H5A 120.0 . . ?
C6 C5 H5A 120.0 . . ?
C5 C6 C1 121.93(11) . . ?
C5 C6 C19 119.94(11) . . ?
C1 C6 C19 117.94(11) . . ?
C8 C7 C12 119.75(11) . . ?
C8 C7 C2 120.48(11) . . ?
C12 C7 C2 119.55(11) . . ?
C9 C8 C7 119.18(12) . . ?
C9 C8 C13 117.96(12) . . ?
C7 C8 C13 122.84(11) . . ?
C10 C9 C8 121.13(13) . . ?
C10 C9 H9A 119.4 . . ?
C8 C9 H9A 119.4 . . ?
C9 C10 C11 119.68(12) . . ?
C9 C10 H10A 120.2 . . ?
C11 C10 H10A 120.2 . . ?
C10 C11 C12 121.43(13) . . ?
C10 C11 H11A 119.3 . . ?
C12 C11 H11A 119.3 . . ?
C11 C12 C7 118.81(12) . . ?
C11 C12 C16 119.44(12) . . ?
C7 C12 C16 121.69(11) . . ?
C8 C13 C14 111.04(12) . . ?
C8 C13 C15 113.20(11) . . ?
C14 C13 C15 107.78(12) . . ?
C8 C13 H13A 108.2 . . ?
C14 C13 H13A 108.2 . . ?
C15 C13 H13A 108.2 . . ?
C13 C14 H14A 109.5 . . ?
C13 C14 H14B 109.5 . . ?
H14A C14 H14B 109.5 . . ?
C13 C14 H14C 109.5 . . ?
H14A C14 H14C 109.5 . . ?
H14B C14 H14C 109.5 . . ?
C13 C15 H15A 109.5 . . ?
C13 C15 H15B 109.5 . . ?
H15A C15 H15B 109.5 . . ?
C13 C15 H15C 109.5 . . ?
H15A C15 H15C 109.5 . . ?
H15B C15 H15C 109.5 . . ?
C17 C16 C18 109.68(12) . . ?
C17 C16 C12 111.97(11) . . ?
C18 C16 C12 113.95(11) . . ?
C17 C16 H16A 106.9 . . ?
C18 C16 H16A 106.9 . . ?
C12 C16 H16A 106.9 . . ?
C16 C17 H17A 109.5 . . ?
C16 C17 H17B 109.5 . . ?
H17A C17 H17B 109.5 . . ?
C16 C17 H17C 109.5 . . ?
H17A C17 H17C 109.5 . . ?
H17B C17 H17C 109.5 . . ?
C16 C18 H18A 109.5 . . ?
C16 C18 H18B 109.5 . . ?
H18A C18 H18B 109.5 . . ?
C16 C18 H18C 109.5 . . ?
H18A C18 H18C 109.5 . . ?
H18B C18 H18C 109.5 . . ?
C24 C19 C20 120.77(12) . . ?
C24 C19 C6 118.50(11) . . ?
C20 C19 C6 120.70(11) . . ?
C21 C20 C19 118.44(13) . . ?
C21 C20 C25 120.84(12) . . ?
C19 C20 C25 120.67(12) . . ?
C22 C21 C20 120.98(14) . . ?
C22 C21 H21A 119.5 . . ?
C20 C21 H21A 119.5 . . ?
C23 C22 C21 120.31(13) . . ?
C23 C22 H22A 119.8 . . ?
C21 C22 H22A 119.8 . . ?
C22 C23 C24 120.89(14) . . ?
C22 C23 H23A 119.6 . . ?
C24 C23 H23A 119.6 . . ?
C23 C24 C19 118.50(13) . . ?
C23 C24 C28 120.43(13) . . ?
C19 C24 C28 120.97(12) . . ?
C20 C25 C26 114.63(14) . . ?
C20 C25 C27 110.81(12) . . ?
C26 C25 C27 107.55(13) . . ?
C20 C25 H25A 107.9 . . ?
C26 C25 H25A 107.9 . . ?
C27 C25 H25A 107.9 . . ?
C25 C26 H26A 109.5 . . ?
C25 C26 H26B 109.5 . . ?
H26A C26 H26B 109.5 . . ?
C25 C26 H26C 109.5 . . ?
H26A C26 H26C 109.5 . . ?
H26B C26 H26C 109.5 . . ?
C25 C27 H27A 109.5 . . ?
C25 C27 H27B 109.5 . . ?
H27A C27 H27B 109.5 . . ?
C25 C27 H27C 109.5 . . ?
H27A C27 H27C 109.5 . . ?
H27B C27 H27C 109.5 . . ?
C29 C28 C24 114.69(14) . . ?
C29 C28 C30 108.73(12) . . ?
C24 C28 C30 110.03(11) . . ?
C29 C28 H28A 107.7 . . ?
C24 C28 H28A 107.7 . . ?
C30 C28 H28A 107.7 . . ?
C28 C29 H29A 109.5 . . ?
C28 C29 H29B 109.5 . . ?
H29A C29 H29B 109.5 . . ?
C28 C29 H29C 109.5 . . ?
H29A C29 H29C 109.5 . . ?
H29B C29 H29C 109.5 . . ?
C28 C30 H30A 109.5 . . ?
C28 C30 H30B 109.5 . . ?
H30A C30 H30B 109.5 . . ?
C28 C30 H30C 109.5 . . ?
H30A C30 H30C 109.5 . . ?
H30B C30 H30C 109.5 . . ?
N1 C31 C36 124.15(11) . . ?
N1 C31 C32 117.65(12) . . ?
C36 C31 C32 118.19(11) . . ?
C33 C32 C31 121.15(12) . . ?
C33 C32 C37 123.59(12) . . ?
C31 C32 C37 115.24(11) . . ?
C32 C33 C34 120.16(13) . . ?
C32 C33 H33A 119.9 . . ?
C34 C33 H33A 119.9 . . ?
C35 C34 C33 119.08(13) . . ?
C35 C34 H34A 120.5 . . ?
C33 C34 H34A 120.5 . . ?
C36 C35 C34 122.10(13) . . ?
C36 C35 H35A 119.0 . . ?
C34 C35 H35A 119.0 . . ?
C35 C36 C31 119.19(12) . . ?
C35 C36 C46 120.52(12) . . ?
C31 C36 C46 120.29(11) . . ?
C38 C37 C42 119.79(12) . . ?
C38 C37 C32 121.36(12) . . ?
C42 C37 C32 118.51(12) . . ?
C38 C37 Fe1 78.44(7) . . ?
C42 C37 Fe1 81.00(7) . . ?
C32 C37 Fe1 105.04(8) . . ?
C39 C38 C37 119.01(12) . . ?
C39 C38 C43 119.88(12) . . ?
C37 C38 C43 121.09(12) . . ?
C40 C39 C38 121.85(13) . . ?
C40 C39 H39A 119.1 . . ?
C38 C39 H39A 119.1 . . ?
C41 C40 C39 118.06(12) . . ?
C41 C40 C44 120.45(13) . . ?
C39 C40 C44 121.47(13) . . ?
C40 C41 C42 122.53(13) . . ?
C40 C41 H41A 118.7 . . ?
C42 C41 H41A 118.7 . . ?
C41 C42 C37 118.69(13) . . ?
C41 C42 C45 120.51(12) . . ?
C37 C42 C45 120.79(12) . . ?
C38 C43 H43A 109.5 . . ?
C38 C43 H43B 109.5 . . ?
H43A C43 H43B 109.5 . . ?
C38 C43 H43C 109.5 . . ?
H43A C43 H43C 109.5 . . ?
H43B C43 H43C 109.5 . . ?
C40 C44 H44A 109.5 . . ?
C40 C44 H44B 109.5 . . ?
H44A C44 H44B 109.5 . . ?
C40 C44 H44C 109.5 . . ?
H44A C44 H44C 109.5 . . ?
H44B C44 H44C 109.5 . . ?
C42 C45 H45A 109.5 . . ?
C42 C45 H45B 109.5 . . ?
H45A C45 H45B 109.5 . . ?
C42 C45 H45C 109.5 . . ?
H45A C45 H45C 109.5 . . ?
H45B C45 H45C 109.5 . . ?
C51 C46 C47 119.48(12) . . ?
C51 C46 C36 120.47(11) . . ?
C47 C46 C36 120.04(12) . . ?
C48 C47 C46 119.36(13) . . ?
C48 C47 C52 119.83(13) . . ?
C46 C47 C52 120.82(13) . . ?
C49 C48 C47 122.01(13) . . ?
C49 C48 H48A 119.0 . . ?
C47 C48 H48A 119.0 . . ?
C48 C49 C50 117.92(13) . . ?
C48 C49 C53 120.20(14) . . ?
C50 C49 C53 121.87(14) . . ?
C49 C50 C51 121.89(13) . . ?
C49 C50 H50A 119.1 . . ?
C51 C50 H50A 119.1 . . ?
C50 C51 C46 119.32(12) . . ?
C50 C51 C54 120.53(12) . . ?
C46 C51 C54 120.15(12) . . ?
C47 C52 H52A 109.5 . . ?
C47 C52 H52B 109.5 . . ?
H52A C52 H52B 109.5 . . ?
C47 C52 H52C 109.5 . . ?
H52A C52 H52C 109.5 . . ?
H52B C52 H52C 109.5 . . ?
C49 C53 H53A 109.5 . . ?
C49 C53 H53B 109.5 . . ?
H53A C53 H53B 109.5 . . ?
C49 C53 H53C 109.5 . . ?
H53A C53 H53C 109.5 . . ?
H53B C53 H53C 109.5 . . ?
C51 C54 H54A 109.5 . . ?
C51 C54 H54B 109.5 . . ?
H54A C54 H54B 109.5 . . ?
C51 C54 H54C 109.5 . . ?
H54A C54 H54C 109.5 . . ?
H54B C54 H54C 109.5 . . ?

loop_
_geom_bond_atom_site_label_1
_geom_bond_atom_site_label_2
_geom_bond_distance
_geom_bond_site_symmetry_2
_geom_bond_publ_flag
Fe1 N1 1.9324(12) . ?
Fe1 C1 2.0455(13) . ?
Fe1 C37 2.4567(12) . ?
N1 C31 1.3768(16) . ?
N1 H1 0.862(19) . ?
C1 C2 1.4156(17) . ?
C1 C6 1.4159(16) . ?
C2 C3 1.4002(18) . ?
C2 C7 1.5068(16) . ?
C3 C4 1.3855(18) . ?
C3 H3A 0.9500 . ?
C4 C5 1.3858(19) . ?
C4 H4A 0.9500 . ?
C5 C6 1.3957(18) . ?
C5 H5A 0.9500 . ?
C6 C19 1.5061(17) . ?
C7 C8 1.4129(18) . ?
C7 C12 1.4182(18) . ?
C8 C9 1.3977(18) . ?
C8 C13 1.5278(18) . ?
C9 C10 1.383(2) . ?
C9 H9A 0.9500 . ?
C10 C11 1.386(2) . ?
C10 H10A 0.9500 . ?
C11 C12 1.3948(18) . ?
C11 H11A 0.9500 . ?
C12 C16 1.5298(18) . ?
C13 C14 1.529(2) . ?
C13 C15 1.539(2) . ?
C13 H13A 1.0000 . ?
C14 H14A 0.9800 . ?
C14 H14B 0.9800 . ?
C14 H14C 0.9800 . ?
C15 H15A 0.9800 . ?
C15 H15B 0.9800 . ?
C15 H15C 0.9800 . ?
C16 C17 1.5238(19) . ?
C16 C18 1.5262(19) . ?
C16 H16A 1.0000 . ?
C17 H17A 0.9800 . ?
C17 H17B 0.9800 . ?
C17 H17C 0.9800 . ?
C18 H18A 0.9800 . ?
C18 H18B 0.9800 . ?
C18 H18C 0.9800 . ?
C19 C24 1.4104(18) . ?
C19 C20 1.4140(18) . ?
C20 C21 1.3946(19) . ?
C20 C25 1.522(2) . ?
C21 C22 1.387(2) . ?
C21 H21A 0.9500 . ?
C22 C23 1.382(2) . ?
C22 H22A 0.9500 . ?
C23 C24 1.399(2) . ?
C23 H23A 0.9500 . ?
C24 C28 1.530(2) . ?
C25 C26 1.526(2) . ?
C25 C27 1.534(2) . ?
C25 H25A 1.0000 . ?
C26 H26A 0.9800 . ?
C26 H26B 0.9800 . ?
C26 H26C 0.9800 . ?
C27 H27A 0.9800 . ?
C27 H27B 0.9800 . ?
C27 H27C 0.9800 . ?
C28 C29 1.529(2) . ?
C28 C30 1.535(2) . ?
C28 H28A 1.0000 . ?
C29 H29A 0.9800 . ?
C29 H29B 0.9800 . ?
C29 H29C 0.9800 . ?
C30 H30A 0.9800 . ?
C30 H30B 0.9800 . ?
C30 H30C 0.9800 . ?
C31 C36 1.4155(18) . ?
C31 C32 1.4184(17) . ?
C32 C33 1.3856(19) . ?
C32 C37 1.4889(18) . ?
C33 C34 1.392(2) . ?
C33 H33A 0.9500 . ?
C34 C35 1.390(2) . ?
C34 H34A 0.9500 . ?
C35 C36 1.3888(19) . ?
C35 H35A 0.9500 . ?
C36 C46 1.4966(17) . ?
C37 C38 1.4115(19) . ?
C37 C42 1.4181(18) . ?
C38 C39 1.4019(18) . ?
C38 C43 1.5052(18) . ?
C39 C40 1.3947(19) . ?
C39 H39A 0.9500 . ?
C40 C41 1.390(2) . ?
C40 C44 1.505(2) . ?
C41 C42 1.3939(19) . ?
C41 H41A 0.9500 . ?
C42 C45 1.505(2) . ?
C43 H43A 0.9800 . ?
C43 H43B 0.9800 . ?
C43 H43C 0.9800 . ?
C44 H44A 0.9800 . ?
C44 H44B 0.9800 . ?
C44 H44C 0.9800 . ?
C45 H45A 0.9800 . ?
C45 H45B 0.9800 . ?
C45 H45C 0.9800 . ?
C46 C51 1.4003(18) . ?
C46 C47 1.4037(19) . ?
C47 C48 1.392(2) . ?
C47 C52 1.510(2) . ?
C48 C49 1.385(2) . ?
C48 H48A 0.9500 . ?
C49 C50 1.390(2) . ?
C49 C53 1.513(2) . ?
C50 C51 1.3945(18) . ?
C50 H50A 0.9500 . ?
C51 C54 1.5083(18) . ?
C52 H52A 0.9800 . ?
C52 H52B 0.9800 . ?
C52 H52C 0.9800 . ?
C53 H53A 0.9800 . ?
C53 H53B 0.9800 . ?
C53 H53C 0.9800 . ?
C54 H54A 0.9800 . ?
C54 H54B 0.9800 . ?
C54 H54C 0.9800 . ?
